data_4327399
loop_
_publ_author_name
'Latasha D. Amisial'
'Xuliang Dai'
'R. Adam Kinney'
'Ammani Krishnaswamy'
'Timothy H. Warren'

_publ_contact_author 'Timothy H. Warren'
_publ_contact_author_email thw@georgetown.edu
_publ_section_title
;
 Cu(I) \b-Diketiminates for Alkene Aziridination: Reversible CuArene
 Binding and Catalytic Nitrene Transfer from PhINTs
;
_journal_name_full 'Inorganic Chemistry'
_journal_page_first 6537
_journal_page_last 6539
_journal_paper_doi 10.1021/ic048968+
_journal_volume 43
_journal_year 2004
_chemical_formula_sum 'C28 H34 Cu N3'
_chemical_formula_weight 476.12
_chemical_name_common '[Me2NN]Cu(2,4-lutidine)'
_chemical_name_systematic
; 
 ? 
;
_space_group_IT_number 14
_symmetry_cell_setting monoclinic
_symmetry_space_group_name_Hall '-P 2ybc'
_symmetry_space_group_name_H-M 'P 1 21/c 1'
_atom_sites_solution_hydrogens geom
_atom_sites_solution_primary direct
_atom_sites_solution_secondary difmap
_audit_creation_method SHELXL-97
_cell_angle_alpha 90.00
_cell_angle_beta 101.169(3)
_cell_angle_gamma 90.00
_cell_formula_units_Z 4
_cell_length_a 8.8218(13)
_cell_length_b 16.323(2)
_cell_length_c 18.277(3)
_cell_measurement_reflns_used 7586
_cell_measurement_temperature 173(2)
_cell_measurement_theta_max 27.996
_cell_measurement_theta_min 2.282
_cell_volume 2582.0(7)
_computing_cell_refinement 'Bruker SMART'
_computing_data_collection 'Bruker SMART'
_computing_data_reduction 'Bruker SHELXTL'
_computing_molecular_graphics 'ORTEP-3 for Windows; Ferrugia L J (1997), J. Appl. Cryst. 30, 565'
_computing_publication_material 'Bruker SHELXTL'
_computing_structure_refinement 'SHELXL-97 (Sheldrick, 1997)'
_computing_structure_solution 'SHELXS-97 (Sheldrick, 1990)'
_diffrn_ambient_temperature 173(2)
_diffrn_measured_fraction_theta_full 0.953
_diffrn_measured_fraction_theta_max 0.953
_diffrn_measurement_device_type 'CCD area detector'
_diffrn_measurement_method 'phi and omega scans'
_diffrn_radiation_monochromator graphite
_diffrn_radiation_source 'fine-focus sealed tube'
_diffrn_radiation_type MoK\a
_diffrn_radiation_wavelength 0.71073
_diffrn_reflns_av_R_equivalents 0.0281
_diffrn_reflns_av_sigmaI/netI 0.0307
_diffrn_reflns_limit_h_max 11
_diffrn_reflns_limit_h_min -11
_diffrn_reflns_limit_k_max 15
_diffrn_reflns_limit_k_min -21
_diffrn_reflns_limit_l_max 24
_diffrn_reflns_limit_l_min -18
_diffrn_reflns_number 16510
_diffrn_reflns_theta_full 28.32
_diffrn_reflns_theta_max 28.32
_diffrn_reflns_theta_min 1.69
_exptl_absorpt_coefficient_mu 0.865
_exptl_absorpt_correction_T_max 1.000
_exptl_absorpt_correction_T_min 0.767
_exptl_absorpt_correction_type multi-scan
_exptl_absorpt_process_details 'SADABS based on Blessing's method; Blessing, Acta Cryst. (1995) A51 33-38'
_exptl_crystal_colour yellow
_exptl_crystal_density_diffrn 1.225
_exptl_crystal_description needle
_exptl_crystal_F_000 1008
_exptl_crystal_size_max 0.48
_exptl_crystal_size_mid 0.48
_exptl_crystal_size_min 0.18
_refine_diff_density_max 0.337
_refine_diff_density_min -0.401
_refine_diff_density_rms 0.050
_refine_ls_extinction_coef 0.0017(3)
_refine_ls_extinction_expression Fc^*^=kFc[1+0.001xFc^2^\l^3^/sin(2\q)]^-1/4^
_refine_ls_extinction_method SHELXL
_refine_ls_goodness_of_fit_ref 1.076
_refine_ls_hydrogen_treatment mixed
_refine_ls_matrix_type full
_refine_ls_number_parameters 298
_refine_ls_number_reflns 6130
_refine_ls_number_restraints 0
_refine_ls_restrained_S_all 1.076
_refine_ls_R_factor_all 0.0494
_refine_ls_R_factor_gt 0.0344
_refine_ls_shift/su_max 0.000
_refine_ls_shift/su_mean 0.000
_refine_ls_structure_factor_coef Fsqd
_refine_ls_weighting_details 'calc w=1/[\s^2^(Fo^2^)+(0.0507P)^2^+0.1894P] where P=(Fo^2^+2Fc^2^)/3'
_refine_ls_weighting_scheme calc
_refine_ls_wR_factor_gt 0.0916
_refine_ls_wR_factor_ref 0.0965
_reflns_number_gt 4837
_reflns_number_total 6130
_reflns_threshold_expression >2sigma(I)
_cod_data_source_file ic0489682Bsi20040911_102524_1.cif
_cod_data_source_block c:\xray\02080\02080s_cmpd_4a
_cod_original_cell_volume 2581.9(6)
_cod_database_code 4327399

loop_
_symmetry_equiv_pos_as_xyz
'x, y, z'
'-x, y+1/2, -z+1/2'
'-x, -y, -z'
'x, -y-1/2, z-1/2'

loop_
_atom_site_label
_atom_site_type_symbol
_atom_site_fract_x
_atom_site_fract_y
_atom_site_fract_z
_atom_site_U_iso_or_equiv
_atom_site_adp_type
_atom_site_occupancy
_atom_site_symmetry_multiplicity
_atom_site_calc_flag
_atom_site_refinement_flags
Cu1 Cu 0.23024(2) -0.005036(11) 0.225221(11) 0.02871(8) Uani 1 1 d .
N3 N 0.26527(16) -0.11726(8) 0.19788(8) 0.0296(3) Uani 1 1 d .
N1 N 0.20236(16) 0.10578(8) 0.19137(8) 0.0287(3) Uani 1 1 d .
N2 N 0.22689(16) 0.01219(8) 0.33254(8) 0.0271(3) Uani 1 1 d .
C12 C 0.22622(19) -0.05691(9) 0.38029(9) 0.0270(3) Uani 1 1 d .
C2 C 0.20783(19) 0.15845(10) 0.31527(9) 0.0301(4) Uani 1 1 d .
H2 H 0.2067 0.2083 0.3420 0.036 Uiso 1 1 calc R
C11 C 0.3174(2) 0.14388(10) 0.08396(10) 0.0364(4) Uani 1 1 d .
C13 C 0.3630(2) -0.10164(10) 0.40342(9) 0.0304(4) Uani 1 1 d .
C6 C 0.1865(2) 0.12178(9) 0.11344(9) 0.0311(4) Uani 1 1 d .
C23 C 0.4175(2) -0.22167(11) 0.15619(11) 0.0385(4) Uani 1 1 d .
H23 H 0.5044 -0.2357 0.1351 0.046 Uiso 1 1 calc R
C22 C 0.3865(2) -0.13999(11) 0.16724(10) 0.0359(4) Uani 1 1 d .
C3 C 0.22040(19) 0.08700(10) 0.35956(9) 0.0291(4) Uani 1 1 d .
C15 C 0.2235(2) -0.19666(11) 0.46756(10) 0.0405(4) Uani 1 1 d .
H15 H 0.2230 -0.2438 0.4980 0.049 Uiso 1 1 calc R
C17 C 0.0877(2) -0.08356(10) 0.39888(10) 0.0322(4) Uani 1 1 d .
C10 C 0.2994(3) 0.15473(11) 0.00743(11) 0.0454(5) Uani 1 1 d .
H10 H 0.3862 0.1701 -0.0131 0.054 Uiso 1 1 calc R
C1 C 0.19684(19) 0.16763(10) 0.23842(9) 0.0285(3) Uani 1 1 d .
C5 C 0.2337(3) 0.09952(12) 0.44241(10) 0.0448(5) Uani 1 1 d .
H5A H 0.1483 0.0713 0.4591 0.067 Uiso 1 1 calc R
H5B H 0.2291 0.1582 0.4531 0.067 Uiso 1 1 calc R
H5C H 0.3322 0.0771 0.4689 0.067 Uiso 1 1 calc R
C9 C 0.1582(3) 0.14367(12) -0.03951(11) 0.0517(6) Uani 1 1 d .
H9 H 0.1485 0.1513 -0.0917 0.062 Uiso 1 1 calc R
C20 C 0.5108(2) -0.07584(12) 0.38060(11) 0.0406(4) Uani 1 1 d .
H20A H 0.5481 -0.0249 0.4063 0.061 Uiso 1 1 calc R
H20B H 0.4919 -0.0669 0.3266 0.061 Uiso 1 1 calc R
H20C H 0.5887 -0.1189 0.3941 0.061 Uiso 1 1 calc R
C16 C 0.0893(2) -0.15373(11) 0.44299(10) 0.0392(4) Uani 1 1 d .
H16 H -0.0041 -0.1720 0.4562 0.047 Uiso 1 1 calc R
C24 C 0.3244(2) -0.28359(10) 0.17530(10) 0.0342(4) Uani 1 1 d .
C26 C 0.1761(2) -0.17720(11) 0.21704(11) 0.0375(4) Uani 1 1 d .
H26 H 0.0915 -0.1621 0.2394 0.045 Uiso 1 1 calc R
C14 C 0.3597(2) -0.17090(11) 0.44765(10) 0.0374(4) Uani 1 1 d .
H14 H 0.4522 -0.2009 0.4644 0.045 Uiso 1 1 calc R
C25 C 0.2004(2) -0.25920(11) 0.20612(11) 0.0394(4) Uani 1 1 d .
H25 H 0.1322 -0.2989 0.2197 0.047 Uiso 1 1 calc R
C7 C 0.0426(2) 0.11046(11) 0.06631(10) 0.0375(4) Uani 1 1 d .
C28 C 0.3575(2) -0.37201(11) 0.16214(12) 0.0456(5) Uani 1 1 d .
H28A H 0.3066 -0.4066 0.1940 0.068 Uiso 1 1 calc R
H28B H 0.4693 -0.3814 0.1742 0.068 Uiso 1 1 calc R
H28C H 0.3183 -0.3857 0.1097 0.068 Uiso 1 1 calc R
C21 C -0.0621(2) -0.03853(13) 0.37085(12) 0.0470(5) Uani 1 1 d .
H21A H -0.1493 -0.0733 0.3772 0.071 Uiso 1 1 calc R
H21B H -0.0703 -0.0254 0.3179 0.071 Uiso 1 1 calc R
H21C H -0.0639 0.0122 0.3993 0.071 Uiso 1 1 calc R
C19 C 0.4731(2) 0.15479(12) 0.13450(11) 0.0438(5) Uani 1 1 d .
H19A H 0.5548 0.1486 0.1054 0.066 Uiso 1 1 calc R
H19B H 0.4863 0.1133 0.1740 0.066 Uiso 1 1 calc R
H19C H 0.4792 0.2095 0.1569 0.066 Uiso 1 1 calc R
C8 C 0.0301(3) 0.12132(12) -0.01002(11) 0.0464(5) Uani 1 1 d .
H8 H -0.0668 0.1134 -0.0424 0.056 Uiso 1 1 calc R
C4 C 0.1754(2) 0.25407(10) 0.20761(11) 0.0390(4) Uani 1 1 d .
H4A H 0.2547 0.2658 0.1782 0.059 Uiso 1 1 calc R
H4B H 0.1847 0.2932 0.2489 0.059 Uiso 1 1 calc R
H4C H 0.0728 0.2591 0.1757 0.059 Uiso 1 1 calc R
C18 C -0.0958(2) 0.08567(13) 0.09802(12) 0.0489(5) Uani 1 1 d .
H18A H -0.1837 0.0756 0.0572 0.073 Uiso 1 1 calc R
H18B H -0.1219 0.1297 0.1299 0.073 Uiso 1 1 calc R
H18C H -0.0721 0.0356 0.1276 0.073 Uiso 1 1 calc R
C27 C 0.4865(3) -0.07262(12) 0.14738(15) 0.0628(7) Uani 1 1 d .
H27A H 0.4225 -0.0334 0.1144 0.094 Uiso 1 1 calc R
H27B H 0.5646 -0.0958 0.1219 0.094 Uiso 1 1 calc R
H27C H 0.5377 -0.0446 0.1929 0.094 Uiso 1 1 calc R

loop_
_atom_site_aniso_label
_atom_site_aniso_U_11
_atom_site_aniso_U_22
_atom_site_aniso_U_33
_atom_site_aniso_U_23
_atom_site_aniso_U_13
_atom_site_aniso_U_12
Cu1 0.03456(14) 0.02600(12) 0.02711(13) 0.00034(8) 0.00982(9) 0.00345(8)
N3 0.0352(8) 0.0278(7) 0.0270(7) -0.0004(6) 0.0088(6) 0.0008(6)
N1 0.0342(8) 0.0280(7) 0.0253(7) 0.0020(5) 0.0091(6) 0.0029(6)
N2 0.0293(7) 0.0288(7) 0.0239(7) 0.0022(5) 0.0067(6) 0.0016(5)
C12 0.0312(9) 0.0281(8) 0.0217(8) -0.0016(6) 0.0051(6) -0.0014(6)
C2 0.0333(9) 0.0265(8) 0.0318(9) -0.0035(7) 0.0093(7) 0.0025(6)
C11 0.0480(11) 0.0300(9) 0.0339(10) 0.0030(7) 0.0145(8) -0.0003(8)
C13 0.0323(9) 0.0325(8) 0.0257(9) 0.0006(7) 0.0040(7) -0.0017(7)
C6 0.0399(10) 0.0255(8) 0.0288(9) 0.0018(6) 0.0091(7) 0.0044(7)
C23 0.0396(10) 0.0355(9) 0.0439(11) -0.0088(8) 0.0167(9) 0.0008(7)
C22 0.0412(10) 0.0342(9) 0.0360(10) -0.0038(7) 0.0165(8) -0.0013(7)
C3 0.0275(9) 0.0326(8) 0.0281(9) -0.0019(7) 0.0076(7) -0.0007(6)
C15 0.0562(12) 0.0330(9) 0.0309(10) 0.0055(7) 0.0047(9) -0.0100(8)
C17 0.0317(9) 0.0368(9) 0.0292(9) -0.0023(7) 0.0091(7) -0.0031(7)
C10 0.0652(14) 0.0382(10) 0.0375(11) 0.0020(8) 0.0216(10) -0.0065(9)
C1 0.0261(8) 0.0267(8) 0.0338(9) 0.0030(7) 0.0086(7) 0.0024(6)
C5 0.0664(14) 0.0398(10) 0.0300(10) -0.0063(8) 0.0135(9) -0.0063(9)
C9 0.0852(17) 0.0438(11) 0.0266(10) 0.0024(8) 0.0121(11) 0.0001(11)
C20 0.0272(9) 0.0494(11) 0.0447(11) 0.0081(9) 0.0055(8) 0.0025(8)
C16 0.0447(11) 0.0431(10) 0.0326(10) -0.0025(8) 0.0147(8) -0.0158(8)
C24 0.0354(10) 0.0305(9) 0.0343(10) -0.0029(7) 0.0012(8) 0.0003(7)
C26 0.0325(9) 0.0366(9) 0.0460(11) -0.0014(8) 0.0142(8) 0.0011(7)
C14 0.0437(11) 0.0333(9) 0.0330(10) 0.0041(7) 0.0018(8) 0.0008(8)
C25 0.0376(10) 0.0320(9) 0.0497(12) 0.0013(8) 0.0114(9) -0.0048(7)
C7 0.0428(11) 0.0326(9) 0.0366(10) 0.0004(7) 0.0066(8) 0.0060(8)
C28 0.0478(12) 0.0306(9) 0.0567(13) -0.0063(8) 0.0058(10) 0.0015(8)
C21 0.0305(10) 0.0545(12) 0.0588(13) 0.0035(10) 0.0153(9) 0.0009(9)
C19 0.0411(11) 0.0470(11) 0.0466(12) 0.0047(9) 0.0162(9) -0.0033(8)
C8 0.0577(13) 0.0427(11) 0.0338(11) -0.0016(8) -0.0035(9) 0.0048(9)
C4 0.0518(11) 0.0258(8) 0.0418(11) 0.0032(7) 0.0147(9) 0.0079(8)
C18 0.0397(11) 0.0556(12) 0.0504(12) -0.0026(10) 0.0061(9) 0.0002(9)
C27 0.0773(16) 0.0391(11) 0.0898(18) -0.0087(11) 0.0604(15) -0.0100(10)

loop_
_atom_type_symbol
_atom_type_description
_atom_type_scat_dispersion_real
_atom_type_scat_dispersion_imag
_atom_type_scat_source
C C 0.0033 0.0016 'International Tables Vol C Tables 4.2.6.8 and 6.1.1.4'
H H 0.0000 0.0000 'International Tables Vol C Tables 4.2.6.8 and 6.1.1.4'
N N 0.0061 0.0033 'International Tables Vol C Tables 4.2.6.8 and 6.1.1.4'
Cu Cu 0.3201 1.2651 'International Tables Vol C Tables 4.2.6.8 and 6.1.1.4'

loop_
_geom_angle_atom_site_label_1
_geom_angle_atom_site_label_2
_geom_angle_atom_site_label_3
_geom_angle
N1 Cu1 N3 145.80(6)
N1 Cu1 N2 99.21(6)
N3 Cu1 N2 114.93(6)
C26 N3 C22 117.28(15)
C26 N3 Cu1 119.34(12)
C22 N3 Cu1 122.99(12)
C1 N1 C6 119.75(14)
C1 N1 Cu1 121.74(12)
C6 N1 Cu1 118.51(10)
C3 N2 C12 119.73(14)
C3 N2 Cu1 120.60(11)
C12 N2 Cu1 119.63(10)
C17 C12 C13 120.35(15)
C17 C12 N2 120.10(15)
C13 C12 N2 119.36(15)
C1 C2 C3 130.36(15)
C10 C11 C6 118.31(18)
C10 C11 C19 120.98(17)
C6 C11 C19 120.70(16)
C14 C13 C12 118.91(16)
C14 C13 C20 120.31(16)
C12 C13 C20 120.78(15)
C7 C6 C11 120.61(16)
C7 C6 N1 119.40(16)
C11 C6 N1 119.87(16)
C22 C23 C24 121.40(17)
N3 C22 C23 121.31(16)
N3 C22 C27 116.68(16)
C23 C22 C27 122.00(17)
N2 C3 C2 123.57(15)
N2 C3 C5 119.92(15)
C2 C3 C5 116.46(15)
C16 C15 C14 119.68(16)
C16 C17 C12 118.88(16)
C16 C17 C21 120.20(16)
C12 C17 C21 120.91(16)
C9 C10 C11 121.55(19)
N1 C1 C2 124.28(15)
N1 C1 C4 118.83(15)
C2 C1 C4 116.89(15)
C10 C9 C8 119.73(18)
C15 C16 C17 121.14(17)
C25 C24 C23 116.50(16)
C25 C24 C28 122.42(17)
C23 C24 C28 121.08(17)
N3 C26 C25 123.69(17)
C15 C14 C13 121.00(17)
C26 C25 C24 119.81(17)
C8 C7 C6 119.13(18)
C8 C7 C18 120.54(18)
C6 C7 C18 120.32(17)
C7 C8 C9 120.66(19)

loop_
_geom_bond_atom_site_label_1
_geom_bond_atom_site_label_2
_geom_bond_distance
Cu1 N1 1.9121(14)
Cu1 N3 1.9392(14)
Cu1 N2 1.9873(14)
N3 C26 1.344(2)
N3 C22 1.352(2)
N1 C1 1.333(2)
N1 C6 1.428(2)
N2 C3 1.323(2)
N2 C12 1.427(2)
C12 C17 1.399(2)
C12 C13 1.404(2)
C2 C1 1.397(2)
C2 C3 1.412(2)
C11 C10 1.388(3)
C11 C6 1.412(2)
C11 C19 1.510(3)
C13 C14 1.393(2)
C13 C20 1.504(2)
C6 C7 1.401(3)
C23 C22 1.384(2)
C23 C24 1.389(2)
C22 C27 1.497(3)
C3 C5 1.510(2)
C15 C16 1.375(3)
C15 C14 1.386(3)
C17 C16 1.399(2)
C17 C21 1.513(2)
C10 C9 1.380(3)
C1 C4 1.517(2)
C9 C8 1.391(3)
C24 C25 1.382(3)
C24 C28 1.501(2)
C26 C25 1.376(2)
C7 C8 1.389(3)
C7 C18 1.505(3)
